data_4517411
loop_
_publ_author_name
'Chen, Wei'
'Liu, Haiyu'
'Fan, Ruiqing'
'Wang, Ping'
'Sun, Tiancheng'
'Yang, Yulin'

_publ_section_title
;
 Formation and Encapsulation of Lead Halide Perovskites in Lanthanide
 Metal-Organic Frameworks for Tunable Emission.
;
_journal_name_full 'ACS applied materials &amp; interfaces'
_journal_paper_doi 10.1021/acsami.9b23617
_journal_year 2020
_chemical_formula_moiety 'C30 H24 Gd N O11'
_chemical_formula_sum 'C30 H24 Gd N O11'
_chemical_formula_weight 731.75
_space_group_crystal_system triclinic
_space_group_IT_number 2
_space_group_name_Hall '-P 1'
_space_group_name_H-M_alt 'P -1'
_atom_sites_solution_hydrogens mixed
_atom_sites_solution_primary direct
_audit_creation_date 2019-05-28
_audit_creation_method
;
Olex2 1.2
(compiled 2018.05.29 svn.r3508 for OlexSys, GUI svn.r5506)
;
_cell_angle_alpha 65.7300(10)
_cell_angle_beta 72.3710(10)
_cell_angle_gamma 88.6320(10)
_cell_formula_units_Z 2
_cell_length_a 10.9796(10)
_cell_length_b 11.5210(10)
_cell_length_c 12.5993(11)
_cell_measurement_reflns_used 7833
_cell_measurement_temperature 293(2)
_cell_measurement_theta_max 27.54
_cell_measurement_theta_min 2.23
_cell_volume 1375.4(2)
_computing_cell_refinement 'SAINT v8.34A (Bruker, 2013)'
_computing_data_reduction 'SAINT v8.34A (Bruker, 2013)'
_computing_molecular_graphics 'Olex2 (Dolomanov et al., 2009)'
_computing_publication_material 'Olex2 (Dolomanov et al., 2009)'
_computing_structure_refinement 'XL (Sheldrick, 2008)'
_computing_structure_solution 'XS (Sheldrick, 2008)'
_diffrn_ambient_temperature 296.15
_diffrn_measured_fraction_theta_full 0.994
_diffrn_measured_fraction_theta_max 0.994
_diffrn_measurement_device_type 'CCD area detector'
_diffrn_measurement_method 'phi and omega scans'
_diffrn_radiation_monochromator graphite
_diffrn_radiation_type MoK\a
_diffrn_radiation_wavelength 0.71073
_diffrn_reflns_av_R_equivalents 0.0159
_diffrn_reflns_av_unetI/netI 0.0243
_diffrn_reflns_Laue_measured_fraction_full 0.994
_diffrn_reflns_Laue_measured_fraction_max 0.994
_diffrn_reflns_limit_h_max 13
_diffrn_reflns_limit_h_min -12
_diffrn_reflns_limit_k_max 13
_diffrn_reflns_limit_k_min -13
_diffrn_reflns_limit_l_max 14
_diffrn_reflns_limit_l_min -14
_diffrn_reflns_number 9485
_diffrn_reflns_point_group_measured_fraction_full 0.994
_diffrn_reflns_point_group_measured_fraction_max 0.994
_diffrn_reflns_theta_full 24.986
_diffrn_reflns_theta_max 24.986
_diffrn_reflns_theta_min 1.959
_exptl_absorpt_coefficient_mu 2.477
_exptl_absorpt_correction_T_max 0.7456
_exptl_absorpt_correction_T_min 0.5412
_exptl_absorpt_correction_type multi-scan
_exptl_absorpt_process_details
;
SADABS-2014/3 (Bruker,2014/3) was used for absorption correction.
wR2(int) was 0.0654 before and 0.0259 after correction.
The Ratio of minimum to maximum transmission is 0.7259.
The \l/2 correction factor is 0.00150.
;
_exptl_crystal_colour yeloow
_exptl_crystal_density_diffrn 1.767
_exptl_crystal_description block
_exptl_crystal_F_000 726
_exptl_crystal_size_max 0.3
_exptl_crystal_size_mid 0.26
_exptl_crystal_size_min 0.24
_refine_diff_density_max 0.849
_refine_diff_density_min -0.889
_refine_diff_density_rms 0.130
_refine_ls_extinction_method none
_refine_ls_goodness_of_fit_ref 1.175
_refine_ls_hydrogen_treatment constr
_refine_ls_matrix_type full
_refine_ls_number_parameters 402
_refine_ls_number_reflns 4806
_refine_ls_number_restraints 0
_refine_ls_restrained_S_all 1.175
_refine_ls_R_factor_all 0.0229
_refine_ls_R_factor_gt 0.0197
_refine_ls_shift/su_max 0.001
_refine_ls_shift/su_mean 0.000
_refine_ls_structure_factor_coef Fsqd
_refine_ls_weighting_details 'w=1/[\s^2^(Fo^2^)+(0.0390P)^2^+0.0350P] where P=(Fo^2^+2Fc^2^)/3'
_refine_ls_weighting_scheme calc
_refine_ls_wR_factor_gt 0.0530
_refine_ls_wR_factor_ref 0.0628
_reflns_Friedel_coverage 0.000
_reflns_number_gt 4503
_reflns_number_total 4806
_reflns_threshold_expression 'I > 2\s(I)'
_cod_data_source_file am9b23617_si_002.cif
_cod_data_source_block Gdtpob
_cod_database_code 4517411
_shelx_shelxl_version_number 2018/3
_shelx_space_group_comment
;
The symmetry employed for this shelxl refinement is uniquely defined
by the following loop, which should always be used as a source of
symmetry information in preference to the above space-group names.
They are only intended as comments.
;
_shelx_estimated_absorpt_t_max 0.588
_shelx_estimated_absorpt_t_min 0.524
_olex2_refinement_description
;
1. Fixed Uiso
 At 1.2 times of:
  All C(H) groups
 At 1.5 times of:
  All C(H,H,H) groups, All O(H,H) groups
2. Others
 Sof(O11B)=Sof(H11C)=Sof(H11D)=1-FVAR(1)
 Sof(O11A)=Sof(H11A)=Sof(H11B)=FVAR(1)
3.a Rotating group:
 O11A(H11A,H11B), O11B(H11C,H11D)
3.b Aromatic/amide H refined with riding coordinates:
 C2(H2), C4(H4), C6(H6), C9(H9), C10(H10), C11(H11), C12(H12), C16(H16),
 C17(H17), C18(H18), C19(H19), C23(H23), C24(H24), C25(H25), C26(H26), C28(H28)
3.c Idealised Me refined as rotating group:
 C29(H29A,H29B,H29C), C30(H30A,H30B,H30C)
;
_olex2_submission_special_instructions 'No special instructions were received'

loop_
_space_group_symop_operation_xyz
'x, y, z'
'-x, -y, -z'

loop_
_atom_site_label
_atom_site_type_symbol
_atom_site_fract_x
_atom_site_fract_y
_atom_site_fract_z
_atom_site_U_iso_or_equiv
_atom_site_adp_type
_atom_site_occupancy
_atom_site_site_symmetry_order
_atom_site_calc_flag
_atom_site_refinement_flags_posn
_atom_site_refinement_flags_adp
_atom_site_refinement_flags_occupancy
_atom_site_disorder_assembly
_atom_site_disorder_group
Gd1 Gd 0.32110(2) 0.45376(2) 0.51961(2) 0.01819(7) Uani 1 1 d . . . . .
O1 O 0.5169(2) 0.6477(2) 0.0255(2) 0.0330(5) Uani 1 1 d . . . . .
O2 O 0.5507(2) 0.9408(2) 0.2006(2) 0.0289(5) Uani 1 1 d . . . . .
O3 O 0.1561(2) 0.8528(3) 0.1469(2) 0.0357(6) Uani 1 1 d . . . . .
O4 O 0.5474(2) 0.5303(2) 0.36642(18) 0.0241(5) Uani 1 1 d . . . . .
O5 O 0.3981(2) 0.4821(2) 0.30372(19) 0.0306(5) Uani 1 1 d . . . . .
O6 O 0.3566(2) 0.6741(2) 0.4773(2) 0.0305(5) Uani 1 1 d . . . . .
O7 O 0.5647(2) 0.7261(2) 0.4442(2) 0.0292(5) Uani 1 1 d . . . . .
O8 O -0.1686(2) 0.6161(3) 0.2923(2) 0.0400(6) Uani 1 1 d . . . . .
O9 O 0.0341(3) 0.5920(3) 0.2865(2) 0.0507(7) Uani 1 1 d . . . . .
O10 O 0.1816(2) 0.3000(2) 0.5130(2) 0.0394(6) Uani 1 1 d . . . . .
O11A O 0.1414(11) 0.5571(14) 0.4683(18) 0.048(4) Uani 0.67(4) 1 d . . P A 1
H11A H 0.128691 0.546082 0.407797 0.072 Uiso 0.67(4) 1 d GR . P A 1
H11B H 0.153696 0.639428 0.446744 0.072 Uiso 0.67(4) 1 d GR . P A 1
O11B O 0.1850(19) 0.5994(14) 0.407(2) 0.033(4) Uani 0.33(4) 1 d . . P A 2
H11C H 0.209114 0.678119 0.387225 0.049 Uiso 0.33(4) 1 d GR . P A 2
H11D H 0.106585 0.579638 0.454752 0.049 Uiso 0.33(4) 1 d GR . P A 2
N1 N 0.0306(3) 0.2378(3) 0.4535(3) 0.0371(7) Uani 1 1 d . . . . .
C1 C 0.4670(3) 0.7313(3) 0.0774(3) 0.0258(7) Uani 1 1 d . . . . .
C2 C 0.5380(3) 0.7949(3) 0.1152(3) 0.0251(7) Uani 1 1 d . . . . .
H2 H 0.623607 0.782750 0.108452 0.030 Uiso 1 1 calc R . . . .
C3 C 0.4767(3) 0.8779(3) 0.1640(3) 0.0226(6) Uani 1 1 d . . . . .
C4 C 0.3505(3) 0.8990(3) 0.1717(3) 0.0263(7) Uani 1 1 d . . . . .
H4 H 0.310992 0.955384 0.203504 0.032 Uiso 1 1 calc R . . . .
C5 C 0.2841(3) 0.8338(3) 0.1308(3) 0.0269(7) Uani 1 1 d . . . . .
C6 C 0.3409(3) 0.7498(3) 0.0832(3) 0.0271(7) Uani 1 1 d . . . . .
H6 H 0.295495 0.706950 0.055872 0.032 Uiso 1 1 calc R . . . .
C7 C 0.6140(3) 0.5761(3) 0.0560(3) 0.0249(7) Uani 1 1 d . . . . .
C8 C 0.6165(3) 0.5111(3) 0.1764(3) 0.0226(6) Uani 1 1 d . . . . .
C9 C 0.7172(3) 0.4372(3) 0.1953(3) 0.0315(7) Uani 1 1 d . . . . .
H9 H 0.722343 0.395442 0.274309 0.038 Uiso 1 1 calc R . . . .
C10 C 0.8095(4) 0.4251(4) 0.0985(4) 0.0392(9) Uani 1 1 d . . . . .
H10 H 0.874896 0.374094 0.112838 0.047 Uiso 1 1 calc R . . . .
C11 C 0.8039(4) 0.4891(4) -0.0194(4) 0.0396(9) Uani 1 1 d . . . . .
H11 H 0.865252 0.480684 -0.084617 0.047 Uiso 1 1 calc R . . . .
C12 C 0.7076(4) 0.5652(3) -0.0404(3) 0.0350(8) Uani 1 1 d . . . . .
H12 H 0.705421 0.609768 -0.120240 0.042 Uiso 1 1 calc R . . . .
C13 C 0.5138(3) 0.5098(3) 0.2866(3) 0.0203(6) Uani 1 1 d . . . . .
C14 C 0.4825(3) 0.9810(3) 0.2911(3) 0.0268(7) Uani 1 1 d . . . . .
C15 C 0.4300(3) 0.8905(3) 0.4117(3) 0.0243(7) Uani 1 1 d . . . . .
C16 C 0.3602(3) 0.9316(3) 0.4989(3) 0.0306(7) Uani 1 1 d . . . . .
H16 H 0.322751 0.871921 0.579825 0.037 Uiso 1 1 calc R . . . .
C17 C 0.3453(4) 1.0604(3) 0.4675(4) 0.0360(8) Uani 1 1 d . . . . .
H17 H 0.297656 1.086831 0.526686 0.043 Uiso 1 1 calc R . . . .
C18 C 0.4019(4) 1.1484(3) 0.3475(4) 0.0429(9) Uani 1 1 d . . . . .
H18 H 0.394590 1.235065 0.326490 0.051 Uiso 1 1 calc R . . . .
C19 C 0.4696(4) 1.1098(3) 0.2577(3) 0.0361(8) Uani 1 1 d . . . . .
H19 H 0.505692 1.169384 0.176477 0.043 Uiso 1 1 calc R . . . .
C20 C 0.4528(3) 0.7518(3) 0.4465(3) 0.0243(7) Uani 1 1 d . . . . .
C21 C 0.1000(3) 0.8413(3) 0.0657(3) 0.0281(7) Uani 1 1 d . . . . .
C22 C -0.0062(3) 0.7503(3) 0.1120(3) 0.0257(7) Uani 1 1 d . . . . .
C23 C -0.0728(3) 0.7563(4) 0.0320(3) 0.0338(8) Uani 1 1 d . . . . .
H23 H -0.146426 0.699421 0.061218 0.041 Uiso 1 1 calc R . . . .
C24 C -0.0323(4) 0.8443(4) -0.0894(3) 0.0438(9) Uani 1 1 d . . . . .
H24 H -0.078053 0.846174 -0.141194 0.053 Uiso 1 1 calc R . . . .
C25 C 0.0771(4) 0.9301(4) -0.1340(4) 0.0481(10) Uani 1 1 d . . . . .
H25 H 0.106384 0.988004 -0.216366 0.058 Uiso 1 1 calc R . . . .
C26 C 0.1425(3) 0.9292(4) -0.0557(3) 0.0408(9) Uani 1 1 d . . . . .
H26 H 0.214836 0.987699 -0.084741 0.049 Uiso 1 1 calc R . . . .
C27 C -0.0483(3) 0.6460(3) 0.2407(3) 0.0305(7) Uani 1 1 d . . . . .
C28 C 0.1316(3) 0.3117(3) 0.4342(3) 0.0359(8) Uani 1 1 d . . . . .
H28 H 0.167907 0.377089 0.355939 0.043 Uiso 1 1 calc R . . . .
C29 C -0.0271(5) 0.2634(5) 0.3571(4) 0.0666(14) Uani 1 1 d . . . . .
H29A H -0.112866 0.284766 0.382715 0.100 Uiso 1 1 calc GR . . . .
H29B H -0.030051 0.188540 0.341899 0.100 Uiso 1 1 calc GR . . . .
H29C H 0.023584 0.333727 0.283082 0.100 Uiso 1 1 calc GR . . . .
C30 C -0.0351(5) 0.1396(5) 0.5726(4) 0.0722(15) Uani 1 1 d . . . . .
H30A H -0.005536 0.058834 0.578194 0.108 Uiso 1 1 calc GR . . . .
H30B H -0.125939 0.134705 0.585628 0.108 Uiso 1 1 calc GR . . . .
H30C H -0.017847 0.159295 0.634048 0.108 Uiso 1 1 calc GR . . . .

loop_
_atom_site_aniso_label
_atom_site_aniso_U_11
_atom_site_aniso_U_22
_atom_site_aniso_U_33
_atom_site_aniso_U_23
_atom_site_aniso_U_13
_atom_site_aniso_U_12
Gd1 0.01568(9) 0.01717(9) 0.02004(9) -0.00723(6) -0.00434(6) 0.00099(6)
O1 0.0388(14) 0.0420(14) 0.0331(13) -0.0256(11) -0.0191(11) 0.0179(11)
O2 0.0228(12) 0.0312(12) 0.0353(12) -0.0183(10) -0.0067(10) -0.0017(9)
O3 0.0178(12) 0.0558(16) 0.0435(14) -0.0319(13) -0.0083(10) 0.0050(11)
O4 0.0224(11) 0.0286(12) 0.0208(10) -0.0105(9) -0.0058(9) -0.0002(9)
O5 0.0188(12) 0.0451(14) 0.0272(11) -0.0162(11) -0.0048(9) -0.0022(10)
O6 0.0265(12) 0.0203(11) 0.0428(13) -0.0108(10) -0.0121(10) 0.0010(9)
O7 0.0268(12) 0.0182(11) 0.0429(13) -0.0115(10) -0.0136(10) 0.0056(9)
O8 0.0241(13) 0.0559(16) 0.0319(13) -0.0184(12) 0.0025(10) -0.0115(11)
O9 0.0412(16) 0.0574(18) 0.0397(15) -0.0063(13) -0.0152(13) 0.0116(13)
O10 0.0373(14) 0.0412(15) 0.0480(15) -0.0230(12) -0.0181(12) -0.0040(11)
O11A 0.045(5) 0.044(5) 0.079(8) -0.036(6) -0.042(6) 0.026(4)
O11B 0.043(7) 0.019(5) 0.030(9) -0.003(5) -0.015(6) -0.002(5)
N1 0.0299(16) 0.0424(18) 0.0449(17) -0.0243(15) -0.0113(14) -0.0020(13)
C1 0.0294(17) 0.0271(16) 0.0186(15) -0.0084(13) -0.0063(13) 0.0034(13)
C2 0.0195(16) 0.0285(17) 0.0247(15) -0.0092(13) -0.0067(13) 0.0037(13)
C3 0.0244(16) 0.0189(15) 0.0200(14) -0.0046(12) -0.0056(13) -0.0030(12)
C4 0.0222(16) 0.0293(17) 0.0290(16) -0.0153(14) -0.0064(13) 0.0041(13)
C5 0.0177(16) 0.0319(17) 0.0255(16) -0.0099(14) -0.0023(13) -0.0011(13)
C6 0.0279(17) 0.0292(17) 0.0266(16) -0.0141(14) -0.0086(14) -0.0008(13)
C7 0.0246(17) 0.0270(17) 0.0263(16) -0.0150(14) -0.0073(13) 0.0036(13)
C8 0.0202(15) 0.0228(16) 0.0280(16) -0.0146(13) -0.0065(13) 0.0006(12)
C9 0.0340(19) 0.0294(18) 0.0343(18) -0.0159(15) -0.0122(15) 0.0072(14)
C10 0.0298(19) 0.042(2) 0.050(2) -0.0270(19) -0.0098(17) 0.0145(16)
C11 0.032(2) 0.047(2) 0.041(2) -0.0302(18) 0.0029(16) 0.0063(17)
C12 0.040(2) 0.040(2) 0.0266(17) -0.0195(15) -0.0041(15) 0.0036(16)
C13 0.0214(16) 0.0183(15) 0.0214(15) -0.0089(12) -0.0063(12) 0.0027(12)
C14 0.0272(17) 0.0240(16) 0.0353(17) -0.0151(14) -0.0147(14) 0.0026(13)
C15 0.0207(16) 0.0231(16) 0.0332(17) -0.0137(14) -0.0116(13) 0.0029(12)
C16 0.0297(18) 0.0287(18) 0.0356(18) -0.0153(15) -0.0110(15) 0.0026(14)
C17 0.038(2) 0.0336(19) 0.052(2) -0.0297(17) -0.0187(17) 0.0118(15)
C18 0.055(2) 0.0232(18) 0.062(3) -0.0211(18) -0.030(2) 0.0126(17)
C19 0.048(2) 0.0204(17) 0.040(2) -0.0086(15) -0.0202(17) 0.0015(15)
C20 0.0278(17) 0.0186(15) 0.0257(16) -0.0083(13) -0.0090(13) 0.0036(13)
C21 0.0183(16) 0.0330(18) 0.0347(18) -0.0179(15) -0.0060(14) 0.0045(13)
C22 0.0169(15) 0.0317(17) 0.0282(16) -0.0154(14) -0.0034(13) 0.0060(13)
C23 0.0244(17) 0.043(2) 0.0383(19) -0.0204(17) -0.0107(15) 0.0042(15)
C24 0.040(2) 0.058(3) 0.039(2) -0.0211(19) -0.0198(18) 0.0115(19)
C25 0.046(2) 0.050(2) 0.031(2) -0.0030(18) -0.0082(18) 0.0091(19)
C26 0.0276(19) 0.034(2) 0.042(2) -0.0059(17) -0.0011(16) -0.0033(15)
C27 0.0265(18) 0.0372(19) 0.0283(17) -0.0168(15) -0.0051(15) 0.0013(15)
C28 0.034(2) 0.034(2) 0.040(2) -0.0188(16) -0.0088(16) 0.0045(15)
C29 0.065(3) 0.079(4) 0.059(3) -0.025(3) -0.028(2) -0.009(3)
C30 0.078(4) 0.074(3) 0.052(3) -0.016(3) -0.016(3) -0.028(3)

loop_
_atom_type_symbol
_atom_type_description
_atom_type_scat_dispersion_real
_atom_type_scat_dispersion_imag
_atom_type_scat_source
C C 0.0033 0.0016 'International Tables Vol C Tables 4.2.6.8 and 6.1.1.4'
H H 0.0000 0.0000 'International Tables Vol C Tables 4.2.6.8 and 6.1.1.4'
Gd Gd -0.1653 3.9035 'International Tables Vol C Tables 4.2.6.8 and 6.1.1.4'
N N 0.0061 0.0033 'International Tables Vol C Tables 4.2.6.8 and 6.1.1.4'
O O 0.0106 0.0060 'International Tables Vol C Tables 4.2.6.8 and 6.1.1.4'

loop_
_geom_angle_atom_site_label_1
_geom_angle_atom_site_label_2
_geom_angle_atom_site_label_3
_geom_angle
_geom_angle_site_symmetry_1
_geom_angle_site_symmetry_3
_geom_angle_publ_flag
O4 Gd1 Gd1 35.74(4) . 2_666 ?
O4 Gd1 Gd1 38.65(5) 2_666 2_666 ?
O4 Gd1 O4 74.39(7) 2_666 . ?
O4 Gd1 O5 125.84(7) 2_666 . ?
O4 Gd1 O6 72.07(7) 2_666 . ?
O4 Gd1 O10 141.26(8) 2_666 . ?
O4 Gd1 O11A 134.64(17) 2_666 . ?
O4 Gd1 O11B 135.2(3) 2_666 . ?
O4 Gd1 C13 26.35(7) . . ?
O4 Gd1 C13 100.23(8) 2_666 . ?
O5 Gd1 Gd1 87.38(5) . 2_666 ?
O5 Gd1 O4 51.82(7) . . ?
O5 Gd1 O11B 71.4(5) . . ?
O5 Gd1 C13 25.64(8) . . ?
O6 Gd1 Gd1 69.32(5) . 2_666 ?
O6 Gd1 O4 75.12(7) . . ?
O6 Gd1 O5 96.87(8) . . ?
O6 Gd1 O10 143.41(8) . . ?
O6 Gd1 O11A 71.7(3) . . ?
O6 Gd1 O11B 64.4(3) . . ?
O6 Gd1 C13 87.75(8) . . ?
O7 Gd1 Gd1 69.00(5) 2_666 2_666 ?
O7 Gd1 O4 73.66(7) 2_666 2_666 ?
O7 Gd1 O4 73.17(7) 2_666 . ?
O7 Gd1 O5 84.34(8) 2_666 . ?
O7 Gd1 O6 138.19(7) 2_666 . ?
O7 Gd1 O10 77.46(8) 2_666 . ?
O7 Gd1 O11A 149.3(2) 2_666 . ?
O7 Gd1 O11B 149.9(3) 2_666 . ?
O7 Gd1 C13 75.49(8) 2_666 . ?
O8 Gd1 Gd1 119.98(6) 2_566 2_666 ?
O8 Gd1 O4 81.35(8) 2_566 2_666 ?
O8 Gd1 O4 155.67(8) 2_566 . ?
O8 Gd1 O5 151.80(8) 2_566 . ?
O8 Gd1 O6 99.24(9) 2_566 . ?
O8 Gd1 O7 98.55(9) 2_566 2_666 ?
O8 Gd1 O10 77.98(9) 2_566 . ?
O8 Gd1 O11A 78.5(5) 2_566 . ?
O8 Gd1 O11B 95.1(6) 2_566 . ?
O8 Gd1 C13 172.97(9) 2_566 . ?
O10 Gd1 Gd1 143.56(6) . 2_666 ?
O10 Gd1 O4 120.74(8) . . ?
O10 Gd1 O5 75.29(8) . . ?
O10 Gd1 O11B 79.4(3) . . ?
O10 Gd1 C13 96.88(8) . . ?
O11A Gd1 Gd1 138.9(4) . 2_666 ?
O11A Gd1 O4 120.4(5) . . ?
O11A Gd1 O5 84.9(4) . . ?
O11A Gd1 O10 72.0(3) . . ?
O11A Gd1 C13 104.7(5) . . ?
O11B Gd1 O4 103.3(6) . . ?
O11B Gd1 C13 88.6(6) . . ?
C13 Gd1 Gd1 61.75(6) . 2_666 ?
C7 O1 C1 121.9(2) . . ?
C3 O2 C14 115.9(2) . . ?
C5 O3 C21 118.7(2) . . ?
Gd1 O4 Gd1 105.61(7) 2_666 . ?
C13 O4 Gd1 159.5(2) . 2_666 ?
C13 O4 Gd1 91.35(17) . . ?
C13 O5 Gd1 95.47(17) . . ?
C20 O6 Gd1 135.8(2) . . ?
C20 O7 Gd1 138.40(19) . 2_666 ?
C27 O8 Gd1 141.2(2) . 2_566 ?
C28 O10 Gd1 129.6(2) . . ?
Gd1 O11A H11A 111.4 . . ?
Gd1 O11A H11B 110.9 . . ?
H11A O11A H11B 108.2 . . ?
Gd1 O11B H11C 110.4 . . ?
Gd1 O11B H11D 107.9 . . ?
H11C O11B H11D 109.1 . . ?
C28 N1 C29 120.7(3) . . ?
C28 N1 C30 121.4(3) . . ?
C30 N1 C29 117.6(3) . . ?
C2 C1 O1 123.4(3) . . ?
C6 C1 O1 113.9(3) . . ?
C6 C1 C2 122.6(3) . . ?
C1 C2 H2 121.2 . . ?
C1 C2 C3 117.6(3) . . ?
C3 C2 H2 121.2 . . ?
O2 C3 C2 116.3(3) . . ?
C4 C3 O2 122.0(3) . . ?
C4 C3 C2 121.7(3) . . ?
C3 C4 H4 120.9 . . ?
C3 C4 C5 118.3(3) . . ?
C5 C4 H4 120.9 . . ?
O3 C5 C4 116.0(3) . . ?
C6 C5 O3 122.1(3) . . ?
C6 C5 C4 121.9(3) . . ?
C1 C6 C5 117.9(3) . . ?
C1 C6 H6 121.0 . . ?
C5 C6 H6 121.0 . . ?
O1 C7 C8 123.7(3) . . ?
O1 C7 C12 115.7(3) . . ?
C12 C7 C8 120.5(3) . . ?
C7 C8 C13 123.8(3) . . ?
C9 C8 C7 118.0(3) . . ?
C9 C8 C13 118.1(3) . . ?
C8 C9 H9 119.4 . . ?
C10 C9 C8 121.2(3) . . ?
C10 C9 H9 119.4 . . ?
C9 C10 H10 120.2 . . ?
C11 C10 C9 119.7(3) . . ?
C11 C10 H10 120.2 . . ?
C10 C11 H11 120.0 . . ?
C12 C11 C10 120.0(3) . . ?
C12 C11 H11 120.0 . . ?
C7 C12 H12 119.7 . . ?
C11 C12 C7 120.6(3) . . ?
C11 C12 H12 119.7 . . ?
O4 C13 Gd1 62.30(15) . . ?
O4 C13 C8 118.5(3) . . ?
O5 C13 Gd1 58.89(15) . . ?
O5 C13 O4 120.6(3) . . ?
O5 C13 C8 120.8(3) . . ?
C8 C13 Gd1 168.6(2) . . ?
C15 C14 O2 119.2(3) . . ?
C19 C14 O2 119.2(3) . . ?
C19 C14 C15 121.7(3) . . ?
C14 C15 C20 120.3(3) . . ?
C16 C15 C14 118.3(3) . . ?
C16 C15 C20 121.4(3) . . ?
C15 C16 H16 119.4 . . ?
C15 C16 C17 121.2(3) . . ?
C17 C16 H16 119.4 . . ?
C16 C17 H17 120.5 . . ?
C18 C17 C16 119.1(3) . . ?
C18 C17 H17 120.5 . . ?
C17 C18 H18 119.5 . . ?
C17 C18 C19 121.0(3) . . ?
C19 C18 H18 119.5 . . ?
C14 C19 C18 118.7(3) . . ?
C14 C19 H19 120.6 . . ?
C18 C19 H19 120.6 . . ?
O6 C20 C15 116.5(3) . . ?
O7 C20 O6 126.9(3) . . ?
O7 C20 C15 116.6(3) . . ?
O3 C21 C22 119.0(3) . . ?
C26 C21 O3 118.8(3) . . ?
C26 C21 C22 121.8(3) . . ?
C21 C22 C23 117.2(3) . . ?
C21 C22 C27 123.3(3) . . ?
C23 C22 C27 119.5(3) . . ?
C22 C23 H23 119.2 . . ?
C24 C23 C22 121.7(3) . . ?
C24 C23 H23 119.2 . . ?
C23 C24 H24 120.2 . . ?
C23 C24 C25 119.7(3) . . ?
C25 C24 H24 120.2 . . ?
C24 C25 H25 120.1 . . ?
C26 C25 C24 119.9(3) . . ?
C26 C25 H25 120.1 . . ?
C21 C26 C25 119.7(3) . . ?
C21 C26 H26 120.2 . . ?
C25 C26 H26 120.2 . . ?
O8 C27 C22 115.9(3) . . ?
O9 C27 O8 124.7(3) . . ?
O9 C27 C22 119.3(3) . . ?
O10 C28 N1 124.4(3) . . ?
O10 C28 H28 117.8 . . ?
N1 C28 H28 117.8 . . ?
N1 C29 H29A 109.5 . . ?
N1 C29 H29B 109.5 . . ?
N1 C29 H29C 109.5 . . ?
H29A C29 H29B 109.5 . . ?
H29A C29 H29C 109.5 . . ?
H29B C29 H29C 109.5 . . ?
N1 C30 H30A 109.5 . . ?
N1 C30 H30B 109.5 . . ?
N1 C30 H30C 109.5 . . ?
H30A C30 H30B 109.5 . . ?
H30A C30 H30C 109.5 . . ?
H30B C30 H30C 109.5 . . ?

loop_
_geom_bond_atom_site_label_1
_geom_bond_atom_site_label_2
_geom_bond_distance
_geom_bond_site_symmetry_2
_geom_bond_publ_flag
Gd1 Gd1 3.9248(4) 2_666 ?
Gd1 O4 2.380(2) 2_666 ?
Gd1 O4 2.545(2) . ?
Gd1 O5 2.472(2) . ?
Gd1 O6 2.385(2) . ?
Gd1 O7 2.349(2) 2_666 ?
Gd1 O8 2.271(2) 2_566 ?
Gd1 O10 2.412(2) . ?
Gd1 O11A 2.399(5) . ?
Gd1 O11B 2.506(11) . ?
Gd1 C13 2.874(3) . ?
O1 C1 1.390(4) . ?
O1 C7 1.382(4) . ?
O2 C3 1.389(4) . ?
O2 C14 1.406(4) . ?
O3 C5 1.383(4) . ?
O3 C21 1.393(4) . ?
O4 C13 1.276(3) . ?
O5 C13 1.249(4) . ?
O6 C20 1.256(4) . ?
O7 C20 1.252(4) . ?
O8 C27 1.266(4) . ?
O9 C27 1.238(4) . ?
O10 C28 1.234(4) . ?
O11A H11A 0.8728 . ?
O11A H11B 0.8736 . ?
O11B H11C 0.8610 . ?
O11B H11D 0.8606 . ?
N1 C28 1.314(4) . ?
N1 C29 1.459(5) . ?
N1 C30 1.428(5) . ?
C1 C2 1.383(4) . ?
C1 C6 1.380(4) . ?
C2 H2 0.9300 . ?
C2 C3 1.395(4) . ?
C3 C4 1.382(4) . ?
C4 H4 0.9300 . ?
C4 C5 1.390(4) . ?
C5 C6 1.382(5) . ?
C6 H6 0.9300 . ?
C7 C8 1.397(4) . ?
C7 C12 1.382(4) . ?
C8 C9 1.397(5) . ?
C8 C13 1.495(4) . ?
C9 H9 0.9300 . ?
C9 C10 1.385(5) . ?
C10 H10 0.9300 . ?
C10 C11 1.381(6) . ?
C11 H11 0.9300 . ?
C11 C12 1.376(5) . ?
C12 H12 0.9300 . ?
C14 C15 1.387(5) . ?
C14 C19 1.383(4) . ?
C15 C16 1.384(5) . ?
C15 C20 1.509(4) . ?
C16 H16 0.9300 . ?
C16 C17 1.389(5) . ?
C17 H17 0.9300 . ?
C17 C18 1.380(5) . ?
C18 H18 0.9300 . ?
C18 C19 1.385(5) . ?
C19 H19 0.9300 . ?
C21 C22 1.394(4) . ?
C21 C26 1.378(5) . ?
C22 C23 1.394(5) . ?
C22 C27 1.502(5) . ?
C23 H23 0.9300 . ?
C23 C24 1.378(5) . ?
C24 H24 0.9300 . ?
C24 C25 1.389(6) . ?
C25 H25 0.9300 . ?
C25 C26 1.382(6) . ?
C26 H26 0.9300 . ?
C28 H28 0.9300 . ?
C29 H29A 0.9600 . ?
C29 H29B 0.9600 . ?
C29 H29C 0.9600 . ?
C30 H30A 0.9600 . ?
C30 H30B 0.9600 . ?
C30 H30C 0.9600 . ?

loop_
_geom_torsion_atom_site_label_1
_geom_torsion_atom_site_label_2
_geom_torsion_atom_site_label_3
_geom_torsion_atom_site_label_4
_geom_torsion
_geom_torsion_site_symmetry_1
_geom_torsion_site_symmetry_2
_geom_torsion_site_symmetry_3
_geom_torsion_site_symmetry_4
_geom_torsion_publ_flag
Gd1 O4 C13 Gd1 146.5(6) 2_666 . . . ?
Gd1 O4 C13 O5 155.4(4) 2_666 . . . ?
Gd1 O4 C13 O5 8.9(3) . . . . ?
Gd1 O4 C13 C8 -20.6(7) 2_666 . . . ?
Gd1 O4 C13 C8 -167.1(2) . . . . ?
Gd1 O5 C13 O4 -9.2(3) . . . . ?
Gd1 O5 C13 C8 166.7(2) . . . . ?
Gd1 O6 C20 O7 -10.4(5) . . . . ?
Gd1 O6 C20 C15 171.4(2) . . . . ?
Gd1 O7 C20 O6 2.7(5) 2_666 . . . ?
Gd1 O7 C20 C15 -179.1(2) 2_666 . . . ?
Gd1 O8 C27 O9 36.1(6) 2_566 . . . ?
Gd1 O8 C27 C22 -147.2(3) 2_566 . . . ?
Gd1 O10 C28 N1 -159.9(3) . . . . ?
O1 C1 C2 C3 178.9(3) . . . . ?
O1 C1 C6 C5 -178.5(3) . . . . ?
O1 C7 C8 C9 177.1(3) . . . . ?
O1 C7 C8 C13 0.9(5) . . . . ?
O1 C7 C12 C11 -175.6(3) . . . . ?
O2 C3 C4 C5 178.8(3) . . . . ?
O2 C14 C15 C16 -178.3(3) . . . . ?
O2 C14 C15 C20 3.7(4) . . . . ?
O2 C14 C19 C18 179.8(3) . . . . ?
O3 C5 C6 C1 -176.1(3) . . . . ?
O3 C21 C22 C23 169.3(3) . . . . ?
O3 C21 C22 C27 -12.6(5) . . . . ?
O3 C21 C26 C25 -171.4(3) . . . . ?
C1 O1 C7 C8 44.0(4) . . . . ?
C1 O1 C7 C12 -139.8(3) . . . . ?
C1 C2 C3 O2 -179.7(3) . . . . ?
C1 C2 C3 C4 -1.6(4) . . . . ?
C2 C1 C6 C5 -1.1(5) . . . . ?
C2 C3 C4 C5 0.8(5) . . . . ?
C3 O2 C14 C15 74.0(3) . . . . ?
C3 O2 C14 C19 -106.0(3) . . . . ?
C3 C4 C5 O3 176.5(3) . . . . ?
C3 C4 C5 C6 -0.1(5) . . . . ?
C4 C5 C6 C1 0.2(5) . . . . ?
C5 O3 C21 C22 120.6(3) . . . . ?
C5 O3 C21 C26 -66.2(4) . . . . ?
C6 C1 C2 C3 1.8(5) . . . . ?
C7 O1 C1 C2 30.3(4) . . . . ?
C7 O1 C1 C6 -152.3(3) . . . . ?
C7 C8 C9 C10 -2.1(5) . . . . ?
C7 C8 C13 Gd1 135.5(9) . . . . ?
C7 C8 C13 O4 -133.4(3) . . . . ?
C7 C8 C13 O5 50.6(4) . . . . ?
C8 C7 C12 C11 0.8(5) . . . . ?
C8 C9 C10 C11 1.4(6) . . . . ?
C9 C8 C13 Gd1 -40.7(11) . . . . ?
C9 C8 C13 O4 50.4(4) . . . . ?
C9 C8 C13 O5 -125.6(3) . . . . ?
C9 C10 C11 C12 0.5(6) . . . . ?
C10 C11 C12 C7 -1.6(6) . . . . ?
C12 C7 C8 C9 1.0(5) . . . . ?
C12 C7 C8 C13 -175.2(3) . . . . ?
C13 C8 C9 C10 174.3(3) . . . . ?
C14 O2 C3 C2 -155.3(3) . . . . ?
C14 O2 C3 C4 26.6(4) . . . . ?
C14 C15 C16 C17 -1.4(5) . . . . ?
C14 C15 C20 O6 -111.8(3) . . . . ?
C14 C15 C20 O7 69.8(4) . . . . ?
C15 C14 C19 C18 -0.2(5) . . . . ?
C15 C16 C17 C18 -0.5(5) . . . . ?
C16 C15 C20 O6 70.2(4) . . . . ?
C16 C15 C20 O7 -108.2(4) . . . . ?
C16 C17 C18 C19 2.1(5) . . . . ?
C17 C18 C19 C14 -1.7(5) . . . . ?
C19 C14 C15 C16 1.8(5) . . . . ?
C19 C14 C15 C20 -176.3(3) . . . . ?
C20 C15 C16 C17 176.6(3) . . . . ?
C21 O3 C5 C4 151.9(3) . . . . ?
C21 O3 C5 C6 -31.5(4) . . . . ?
C21 C22 C23 C24 3.0(5) . . . . ?
C21 C22 C27 O8 144.0(3) . . . . ?
C21 C22 C27 O9 -39.1(5) . . . . ?
C22 C21 C26 C25 1.5(5) . . . . ?
C22 C23 C24 C25 -0.3(6) . . . . ?
C23 C22 C27 O8 -37.9(4) . . . . ?
C23 C22 C27 O9 138.9(4) . . . . ?
C23 C24 C25 C26 -1.9(6) . . . . ?
C24 C25 C26 C21 1.3(6) . . . . ?
C26 C21 C22 C23 -3.6(5) . . . . ?
C26 C21 C22 C27 174.5(3) . . . . ?
C27 C22 C23 C24 -175.2(3) . . . . ?
C29 N1 C28 O10 176.1(4) . . . . ?
C30 N1 C28 O10 3.4(6) . . . . ?
